data_4124397
loop_
_publ_author_name
'Normand, Adrien T.'
'Daniliuc, Constantin G.'
'Wibbeling, Birgit'
'Kehr, Gerald'
'Le Gendre, Pierre'
'Erker, Gerhard'

_publ_section_title
;
 Phosphido- and Amidozirconocene Cation-Based Frustrated Lewis Pair
 Chemistry.
;
_journal_name_full 'Journal of the American Chemical Society'
_journal_page_first 150811081316009
_journal_paper_doi 10.1021/jacs.5b06551
_journal_year 2015
_chemical_formula_sum 'C68 H44 B F24 N O2 Zr'
_chemical_formula_weight 1465.07
_chemical_name_systematic
; 
 ? 
;
_space_group_IT_number 2
_symmetry_cell_setting triclinic
_symmetry_space_group_name_Hall '-P 1'
_symmetry_space_group_name_H-M 'P -1'
_atom_sites_solution_hydrogens geom
_atom_sites_solution_primary direct
_atom_sites_solution_secondary difmap
_audit_creation_method SHELXL-97
_cell_angle_alpha 75.0200(10)
_cell_angle_beta 83.1520(10)
_cell_angle_gamma 81.2830(10)
_cell_formula_units_Z 2
_cell_length_a 12.1525(2)
_cell_length_b 14.0852(3)
_cell_length_c 19.9701(4)
_cell_measurement_reflns_used 9662
_cell_measurement_temperature 223(2)
_cell_measurement_theta_max 28.28
_cell_measurement_theta_min 3.70
_cell_volume 3252.49(11)
_computing_cell_refinement 'Collect (Nonius B.V., 1998)'
_computing_data_collection 'Collect (Nonius B.V., 1998)'
_computing_data_reduction 'Denzo-SMN (Otwinowski & Minor, 1997)'
_computing_molecular_graphics 'XP (BrukerAXS, 2000)'
_computing_publication_material 'SHELXL-97 (Sheldrick, 1997)'
_computing_structure_refinement 'SHELXL-97 (Sheldrick, 1997)'
_computing_structure_solution 'SHELXS-97 (Sheldrick, 1990)'
_diffrn_ambient_temperature 223(2)
_diffrn_measured_fraction_theta_full 0.987
_diffrn_measured_fraction_theta_max 0.987
_diffrn_measurement_device_type 'Nonius KappaCCD APEXII'
_diffrn_measurement_method '\w and \f scans'
_diffrn_radiation_monochromator 'Montel mirror'
_diffrn_radiation_source 'rotating anode Nonius FR591'
_diffrn_radiation_type MoK\a
_diffrn_radiation_wavelength 0.71073
_diffrn_reflns_av_R_equivalents 0.060
_diffrn_reflns_av_sigmaI/netI 0.0578
_diffrn_reflns_limit_h_max 14
_diffrn_reflns_limit_h_min -14
_diffrn_reflns_limit_k_max 13
_diffrn_reflns_limit_k_min -16
_diffrn_reflns_limit_l_max 23
_diffrn_reflns_limit_l_min -23
_diffrn_reflns_number 32287
_diffrn_reflns_theta_full 25.00
_diffrn_reflns_theta_max 25.00
_diffrn_reflns_theta_min 3.73
_exptl_absorpt_coefficient_mu 0.283
_exptl_absorpt_correction_T_max 0.9888
_exptl_absorpt_correction_T_min 0.9455
_exptl_absorpt_correction_type multi-scan
_exptl_absorpt_process_details 'Denzo (Otwinowski, Borek, Majewski & Minor, 2003)'
_exptl_crystal_colour yellow
_exptl_crystal_density_diffrn 1.496
_exptl_crystal_density_method 'not measured'
_exptl_crystal_description plate
_exptl_crystal_F_000 1472
_exptl_crystal_size_max 0.20
_exptl_crystal_size_mid 0.12
_exptl_crystal_size_min 0.04
_refine_diff_density_max 0.535
_refine_diff_density_min -0.391
_refine_diff_density_rms 0.072
_refine_ls_extinction_method none
_refine_ls_goodness_of_fit_ref 1.065
_refine_ls_hydrogen_treatment constr
_refine_ls_matrix_type full
_refine_ls_number_parameters 1134
_refine_ls_number_reflns 11323
_refine_ls_number_restraints 646
_refine_ls_restrained_S_all 1.126
_refine_ls_R_factor_all 0.1173
_refine_ls_R_factor_gt 0.0847
_refine_ls_shift/su_max 0.001
_refine_ls_shift/su_mean 0.000
_refine_ls_structure_factor_coef Fsqd
_refine_ls_weighting_details 'calc w=1/[\s^2^(Fo^2^)+(0.0329P)^2^+12.6788P] where P=(Fo^2^+2Fc^2^)/3'
_refine_ls_weighting_scheme calc
_refine_ls_wR_factor_gt 0.1682
_refine_ls_wR_factor_ref 0.1924
_reflns_number_gt 8242
_reflns_number_total 11323
_reflns_threshold_expression >2sigma(I)
_cod_data_source_file ja5b06551_si_002.cif
_cod_data_source_block erk7903
_cod_original_sg_symbol_H-M P-1
_cod_database_code 4124397

loop_
_symmetry_equiv_pos_as_xyz
'x, y, z'
'-x, -y, -z'

loop_
_atom_site_label
_atom_site_type_symbol
_atom_site_fract_x
_atom_site_fract_y
_atom_site_fract_z
_atom_site_U_iso_or_equiv
_atom_site_adp_type
_atom_site_occupancy
_atom_site_symmetry_multiplicity
_atom_site_calc_flag
_atom_site_refinement_flags
_atom_site_disorder_assembly
_atom_site_disorder_group
Zr1 Zr 0.74290(6) 0.62504(4) 0.69320(3) 0.0519(2) Uani 1 1 d . . .
N1 N 0.5886(4) 0.3713(4) 0.8180(2) 0.0507(12) Uani 1 1 d . . .
O1 O 0.6811(4) 0.4899(3) 0.7486(2) 0.0602(11) Uani 1 1 d . . .
O2 O 0.8227(4) 0.5755(3) 0.6185(2) 0.0730(14) Uani 1 1 d . . .
C1 C 0.5689(9) 0.6709(8) 0.6293(7) 0.110(3) Uani 1 1 d U . .
H1 H 0.5485 0.6235 0.6091 0.132 Uiso 1 1 calc R . .
C2 C 0.5344(8) 0.6799(9) 0.6941(7) 0.118(4) Uani 1 1 d U . .
H2 H 0.4866 0.6410 0.7267 0.141 Uiso 1 1 calc R . .
C3 C 0.5843(10) 0.7594(9) 0.7037(6) 0.111(3) Uani 1 1 d U . .
H3 H 0.5754 0.7841 0.7437 0.133 Uiso 1 1 calc R . .
C4 C 0.6481(9) 0.7934(6) 0.6430(7) 0.106(3) Uani 1 1 d . . .
H4 H 0.6922 0.8453 0.6344 0.127 Uiso 1 1 calc R . .
C5 C 0.6366(10) 0.7392(8) 0.5976(5) 0.115(4) Uani 1 1 d . . .
H5 H 0.6702 0.7480 0.5519 0.138 Uiso 1 1 calc R . .
C6 C 0.9309(8) 0.5858(9) 0.7394(6) 0.104(3) Uani 1 1 d . . .
H6 H 0.9838 0.5403 0.7219 0.124 Uiso 1 1 calc R . .
C7 C 0.9144(9) 0.6880(9) 0.7115(5) 0.107(3) Uani 1 1 d U . .
H7 H 0.9526 0.7244 0.6718 0.128 Uiso 1 1 calc R . .
C8 C 0.8294(9) 0.7248(6) 0.7549(6) 0.094(3) Uani 1 1 d U . .
H8 H 0.7999 0.7916 0.7506 0.113 Uiso 1 1 calc R . .
C9 C 0.7976(8) 0.6463(8) 0.8043(4) 0.086(2) Uani 1 1 d . . .
H9 H 0.7403 0.6494 0.8400 0.103 Uiso 1 1 calc R . .
C10 C 0.8593(8) 0.5642(6) 0.7948(5) 0.086(3) Uani 1 1 d . . .
H10 H 0.8531 0.5003 0.8231 0.103 Uiso 1 1 calc R . .
C11 C 0.6182(5) 0.4243(5) 0.7555(3) 0.0528(15) Uani 1 1 d . . .
C12 C 0.5803(7) 0.4059(5) 0.6923(3) 0.0614(18) Uani 1 1 d . . .
C13 C 0.4687(8) 0.4024(6) 0.6851(4) 0.091(3) Uani 1 1 d . . .
H13 H 0.4142 0.4083 0.7219 0.109 Uiso 1 1 calc R . .
C14 C 0.4381(12) 0.3903(8) 0.6237(6) 0.129(4) Uani 1 1 d . . .
H14 H 0.3626 0.3897 0.6179 0.155 Uiso 1 1 calc R . .
C15 C 0.5185(13) 0.3793(9) 0.5717(6) 0.125(4) Uani 1 1 d U . .
H15 H 0.4964 0.3723 0.5299 0.150 Uiso 1 1 calc R . .
C16 C 0.6314(12) 0.3777(8) 0.5775(5) 0.118(3) Uani 1 1 d U . .
H16 H 0.6855 0.3659 0.5418 0.142 Uiso 1 1 calc R . .
C17 C 0.6616(9) 0.3945(6) 0.6383(4) 0.090(3) Uani 1 1 d . . .
H17 H 0.7369 0.3980 0.6430 0.107 Uiso 1 1 calc R . .
C21 C 0.6311(5) 0.3908(4) 0.8776(3) 0.0513(15) Uani 1 1 d . . .
C22 C 0.7099(6) 0.3215(5) 0.9109(4) 0.071(2) Uani 1 1 d . . .
H22 H 0.7364 0.2643 0.8950 0.085 Uiso 1 1 calc R . .
C23 C 0.7505(8) 0.3365(7) 0.9688(5) 0.096(3) Uani 1 1 d . . .
H23 H 0.8053 0.2892 0.9922 0.115 Uiso 1 1 calc R . .
C24 C 0.7127(9) 0.4170(8) 0.9916(4) 0.093(3) Uani 1 1 d . . .
H24 H 0.7410 0.4259 1.0311 0.112 Uiso 1 1 calc R . .
C25 C 0.6329(7) 0.4875(7) 0.9583(4) 0.081(2) Uani 1 1 d . . .
H25 H 0.6074 0.5445 0.9747 0.097 Uiso 1 1 calc R . .
C26 C 0.5899(6) 0.4741(5) 0.9006(3) 0.0631(17) Uani 1 1 d . . .
H26 H 0.5342 0.5209 0.8778 0.076 Uiso 1 1 calc R . .
C31 C 0.5243(5) 0.2885(4) 0.8305(3) 0.0479(14) Uani 1 1 d . . .
C32 C 0.4226(6) 0.2930(5) 0.8696(3) 0.0595(17) Uani 1 1 d . . .
H32 H 0.3967 0.3481 0.8880 0.071 Uiso 1 1 calc R . .
C33 C 0.3602(6) 0.2170(5) 0.8810(4) 0.0666(19) Uani 1 1 d . . .
H33 H 0.2902 0.2202 0.9066 0.080 Uiso 1 1 calc R . .
C34 C 0.3991(6) 0.1357(5) 0.8555(4) 0.0629(18) Uani 1 1 d . . .
H34 H 0.3550 0.0839 0.8631 0.076 Uiso 1 1 calc R . .
C35 C 0.5008(7) 0.1291(5) 0.8191(4) 0.0668(19) Uani 1 1 d . . .
H35 H 0.5276 0.0720 0.8031 0.080 Uiso 1 1 calc R . .
C36 C 0.5651(6) 0.2065(5) 0.8056(3) 0.0595(17) Uani 1 1 d . . .
H36 H 0.6351 0.2029 0.7801 0.071 Uiso 1 1 calc R . .
C37 C 0.9083(8) 0.5581(7) 0.5666(4) 0.091(3) Uani 1 1 d . . .
H37A H 0.8970 0.4999 0.5512 0.109 Uiso 1 1 calc R . .
H37B H 0.9812 0.5450 0.5858 0.109 Uiso 1 1 calc R . .
C41 C 0.9058(7) 0.6478(7) 0.5058(4) 0.081(2) Uani 1 1 d . . .
C42 C 0.9723(9) 0.7187(9) 0.5021(5) 0.118(4) Uani 1 1 d . . .
H42 H 1.0248 0.7090 0.5350 0.142 Uiso 1 1 calc R . .
C43 C 0.9624(10) 0.8059(9) 0.4493(6) 0.126(4) Uani 1 1 d U . .
H43 H 1.0091 0.8544 0.4467 0.151 Uiso 1 1 calc R . .
C44 C 0.8882(10) 0.8216(9) 0.4027(5) 0.111(3) Uani 1 1 d . . .
H44 H 0.8781 0.8828 0.3699 0.133 Uiso 1 1 calc R . .
C45 C 0.8282(9) 0.7503(10) 0.4026(5) 0.119(4) Uani 1 1 d . . .
H45 H 0.7804 0.7593 0.3671 0.143 Uiso 1 1 calc R . .
C46 C 0.8353(8) 0.6606(9) 0.4555(5) 0.105(3) Uani 1 1 d . . .
H46 H 0.7918 0.6107 0.4556 0.126 Uiso 1 1 calc R . .
B1 B 0.1706(5) 0.9074(5) 0.8017(3) 0.0372(13) Uani 1 1 d . . .
C51 C 0.2419(4) 0.9205(4) 0.7254(3) 0.0411(12) Uani 1 1 d . . .
C52 C 0.2142(5) 0.8788(5) 0.6749(3) 0.0587(17) Uani 1 1 d . A .
H52 H 0.1568 0.8381 0.6861 0.070 Uiso 1 1 calc R . .
C54 C 0.3496(6) 0.9566(6) 0.5884(3) 0.074(2) Uani 1 1 d . A .
H54 H 0.3851 0.9682 0.5431 0.088 Uiso 1 1 calc R . .
C56 C 0.3248(5) 0.9828(4) 0.7037(3) 0.0433(13) Uani 1 1 d . A .
H56 H 0.3458 1.0140 0.7357 0.052 Uiso 1 1 calc R . .
C53 C 0.2678(7) 0.8950(7) 0.6085(3) 0.080(2) Uani 1 1 d D . .
C57 C 0.2381(13) 0.8483(12) 0.5529(9) 0.110(7) Uani 0.476(14) 1 d PDU A 1
F51 F 0.3270(12) 0.7898(13) 0.5335(9) 0.144(6) Uani 0.476(14) 1 d PDU A 1
F52 F 0.1538(12) 0.7958(12) 0.5757(6) 0.110(5) Uani 0.476(14) 1 d PDU A 1
F53 F 0.2080(17) 0.9221(12) 0.4978(8) 0.161(7) Uani 0.476(14) 1 d PDU A 1
C57A C 0.2274(14) 0.8388(12) 0.5610(7) 0.103(6) Uani 0.524(14) 1 d PDU A 2
F51A F 0.2807(13) 0.8588(12) 0.4982(5) 0.116(5) Uani 0.524(14) 1 d PDU A 2
F52A F 0.2409(16) 0.7407(10) 0.5856(7) 0.145(6) Uani 0.524(14) 1 d PDU A 2
F53A F 0.1202(11) 0.8764(13) 0.5492(8) 0.147(6) Uani 0.524(14) 1 d PDU A 2
C55 C 0.3777(5) 1.0009(5) 0.6368(3) 0.0524(15) Uani 1 1 d D . .
C58 C 0.4647(7) 1.0702(7) 0.6157(5) 0.059(3) Uani 0.768(12) 1 d PDU A 1
F54 F 0.4664(7) 1.1282(6) 0.6576(4) 0.099(3) Uani 0.768(12) 1 d PDU A 1
F55 F 0.4553(6) 1.1305(6) 0.5535(3) 0.095(3) Uani 0.768(12) 1 d PDU A 1
F56 F 0.5668(5) 1.0239(5) 0.6107(6) 0.110(3) Uani 0.768(12) 1 d PDU A 1
C58A C 0.4678(16) 1.0648(16) 0.6197(11) 0.064(11) Uani 0.232(12) 1 d PDU A 2
F54A F 0.428(2) 1.1570(15) 0.6152(19) 0.114(10) Uani 0.232(12) 1 d PDU A 2
F55A F 0.525(2) 1.058(2) 0.5613(12) 0.105(9) Uani 0.232(12) 1 d PDU A 2
F56A F 0.5430(17) 1.0372(16) 0.6640(11) 0.078(7) Uani 0.232(12) 1 d PDU A 2
C61 C 0.1258(4) 0.7990(4) 0.8286(3) 0.0372(12) Uani 1 1 d . . .
C62 C 0.0338(4) 0.7825(4) 0.8778(3) 0.0386(12) Uani 1 1 d . . .
H62 H -0.0077 0.8368 0.8921 0.046 Uiso 1 1 calc R . .
C63 C 0.0018(5) 0.6894(4) 0.9060(3) 0.0442(13) Uani 1 1 d . B .
C64 C 0.0595(5) 0.6073(4) 0.8854(3) 0.0491(14) Uani 1 1 d . . .
H64 H 0.0370 0.5440 0.9034 0.059 Uiso 1 1 calc R . .
C65 C 0.1510(5) 0.6219(4) 0.8377(3) 0.0487(14) Uani 1 1 d . C .
C66 C 0.1837(5) 0.7145(4) 0.8113(3) 0.0457(13) Uani 1 1 d . . .
H66 H 0.2479 0.7210 0.7800 0.055 Uiso 1 1 calc R . .
C67 C -0.0938(5) 0.6775(4) 0.9607(3) 0.0572(17) Uani 1 1 d D . .
F61 F -0.0755(11) 0.7018(15) 1.0188(4) 0.082(3) Uani 0.73(4) 1 d PDU B 1
F62 F -0.1200(12) 0.5853(6) 0.9802(8) 0.081(3) Uani 0.73(4) 1 d PDU B 1
F63 F -0.1853(7) 0.7373(8) 0.9384(6) 0.068(3) Uani 0.73(4) 1 d PDU B 1
F61A F -0.047(2) 0.656(3) 1.0215(9) 0.070(7) Uani 0.27(4) 1 d PDU B 2
F62A F -0.146(2) 0.5991(17) 0.9623(15) 0.056(6) Uani 0.27(4) 1 d PDU B 2
F63A F -0.173(2) 0.7529(15) 0.960(2) 0.075(7) Uani 0.27(4) 1 d PDU B 2
C68 C 0.2173(5) 0.5368(5) 0.8135(4) 0.069(2) Uani 1 1 d D . .
F64 F 0.1770(12) 0.4515(7) 0.8344(12) 0.090(4) Uani 0.66(4) 1 d PDU C 1
F65 F 0.3230(9) 0.5238(11) 0.8300(11) 0.081(4) Uani 0.66(4) 1 d PDU C 1
F66 F 0.2250(16) 0.5564(12) 0.7424(5) 0.094(4) Uani 0.66(4) 1 d PDU C 1
F64A F 0.200(2) 0.4508(13) 0.8618(16) 0.080(7) Uani 0.34(4) 1 d PDU C 2
F65A F 0.3286(12) 0.5379(19) 0.8034(16) 0.066(6) Uani 0.34(4) 1 d PDU C 2
F66A F 0.195(2) 0.526(3) 0.7530(12) 0.088(7) Uani 0.34(4) 1 d PDU C 2
C71 C 0.2436(4) 0.9130(4) 0.8638(3) 0.0348(11) Uani 1 1 d . . .
C72 C 0.3555(5) 0.8739(4) 0.8658(3) 0.0424(13) Uani 1 1 d . D .
H72 H 0.3915 0.8505 0.8278 0.051 Uiso 1 1 calc R . .
C74 C 0.3669(5) 0.9011(4) 0.9794(3) 0.0445(13) Uani 1 1 d . D .
H74 H 0.4079 0.8984 1.0170 0.053 Uiso 1 1 calc R . .
C76 C 0.1945(4) 0.9442(4) 0.9227(3) 0.0381(12) Uani 1 1 d . D .
H76 H 0.1185 0.9698 0.9243 0.046 Uiso 1 1 calc R . .
C73 C 0.4165(5) 0.8676(4) 0.9218(3) 0.0441(13) Uani 1 1 d D . .
C77 C 0.5376(9) 0.8304(8) 0.9233(7) 0.060(4) Uani 0.629(15) 1 d PDU D 1
F71 F 0.5967(6) 0.8767(8) 0.9529(5) 0.087(3) Uani 0.629(15) 1 d PDU D 1
F72 F 0.5881(11) 0.8336(10) 0.8605(6) 0.099(4) Uani 0.629(15) 1 d PDU D 1
F73 F 0.5551(7) 0.7367(6) 0.9573(7) 0.101(4) Uani 0.629(15) 1 d PDU D 1
C77A C 0.5342(13) 0.8201(14) 0.9140(10) 0.066(7) Uani 0.371(15) 1 d PDU D 2
F71A F 0.5939(16) 0.8746(12) 0.8626(10) 0.073(5) Uani 0.371(15) 1 d PDU D 2
F72A F 0.5462(11) 0.7321(10) 0.9011(11) 0.095(5) Uani 0.371(15) 1 d PDU D 2
F73A F 0.5813(14) 0.8064(19) 0.9727(8) 0.105(6) Uani 0.371(15) 1 d PDU D 2
C75 C 0.2545(5) 0.9385(4) 0.9790(3) 0.0403(12) Uani 1 1 d . . .
C78 C 0.1946(5) 0.9723(4) 1.0402(3) 0.0558(16) Uani 1 1 d D D .
F74 F 0.2519(6) 0.9484(11) 1.0954(4) 0.081(3) Uani 0.70(2) 1 d PDU D 1
F75 F 0.0994(8) 0.9311(10) 1.0626(5) 0.086(3) Uani 0.70(2) 1 d PDU D 1
F76 F 0.1640(14) 1.0679(5) 1.0243(5) 0.094(3) Uani 0.70(2) 1 d PDU D 1
F74A F 0.142(2) 0.9023(13) 1.0819(13) 0.092(7) Uani 0.30(2) 1 d PDU D 2
F75A F 0.1125(17) 1.0465(16) 1.0252(11) 0.069(6) Uani 0.30(2) 1 d PDU D 2
F76A F 0.2605(15) 1.007(2) 1.0747(15) 0.094(7) Uani 0.30(2) 1 d PDU D 2
C81 C 0.0673(4) 0.9980(4) 0.7866(3) 0.0372(12) Uani 1 1 d . . .
C82 C 0.0735(5) 1.0942(4) 0.7918(3) 0.0450(13) Uani 1 1 d . E .
H82 H 0.1351 1.1058 0.8114 0.054 Uiso 1 1 calc R . .
C84 C -0.0984(5) 1.1586(5) 0.7393(3) 0.0536(15) Uani 1 1 d . E .
H84 H -0.1530 1.2122 0.7235 0.064 Uiso 1 1 calc R . .
C85 C -0.1083(5) 1.0652(4) 0.7328(3) 0.0467(14) Uani 1 1 d . E .
C86 C -0.0271(5) 0.9868(4) 0.7572(3) 0.0436(13) Uani 1 1 d . . .
H86 H -0.0363 0.9232 0.7538 0.052 Uiso 1 1 calc R . .
C83 C -0.0072(5) 1.1726(4) 0.7693(3) 0.0488(14) Uani 1 1 d D . .
C88 C 0.0004(13) 1.2724(10) 0.7804(8) 0.070(7) Uani 0.460(18) 1 d PDU E 1
F81 F 0.0225(16) 1.2713(10) 0.8432(6) 0.103(5) Uani 0.460(18) 1 d PDU E 1
F82 F -0.0922(11) 1.3346(9) 0.7682(11) 0.099(5) Uani 0.460(18) 1 d PDU E 1
F83 F 0.0815(16) 1.3134(12) 0.7378(9) 0.120(6) Uani 0.460(18) 1 d PDU E 1
C88A C 0.0085(13) 1.2737(9) 0.7750(8) 0.079(7) Uani 0.540(18) 1 d PDU E 2
F81A F -0.0422(16) 1.2931(11) 0.8328(9) 0.126(5) Uani 0.540(18) 1 d PDU E 2
F82A F -0.0329(14) 1.3454(6) 0.7230(8) 0.105(5) Uani 0.540(18) 1 d PDU E 2
F83A F 0.1130(9) 1.2891(8) 0.7734(9) 0.098(4) Uani 0.540(18) 1 d PDU E 2
C87 C -0.2041(5) 1.0466(4) 0.7005(3) 0.0615(17) Uani 1 1 d D . .
F84 F -0.2738(17) 1.1288(10) 0.6774(14) 0.076(4) Uani 0.58(6) 1 d PDU F 1
F85 F -0.2668(16) 0.9814(17) 0.7422(10) 0.077(4) Uani 0.58(6) 1 d PDU F 1
F86 F -0.1668(15) 1.009(2) 0.6454(11) 0.079(4) Uani 0.58(6) 1 d PDU F 1
F84A F -0.251(3) 1.1281(13) 0.6569(17) 0.070(6) Uani 0.42(6) 1 d PDU F 2
F85A F -0.2823(19) 1.013(3) 0.7502(10) 0.076(6) Uani 0.42(6) 1 d PDU F 2
F86A F -0.178(2) 0.9798(19) 0.6620(15) 0.062(5) Uani 0.42(6) 1 d PDU F 2

loop_
_atom_site_aniso_label
_atom_site_aniso_U_11
_atom_site_aniso_U_22
_atom_site_aniso_U_33
_atom_site_aniso_U_23
_atom_site_aniso_U_13
_atom_site_aniso_U_12
Zr1 0.0638(4) 0.0427(3) 0.0499(4) -0.0092(3) -0.0039(3) -0.0137(3)
N1 0.059(3) 0.049(3) 0.047(3) -0.010(2) -0.005(2) -0.016(2)
O1 0.073(3) 0.059(3) 0.051(2) -0.006(2) -0.003(2) -0.031(2)
O2 0.094(4) 0.068(3) 0.060(3) -0.018(2) 0.015(3) -0.029(3)
C1 0.107(7) 0.097(6) 0.131(7) -0.020(6) -0.057(6) -0.004(5)
C2 0.076(6) 0.115(7) 0.132(7) 0.013(6) -0.006(5) 0.004(5)
C3 0.112(7) 0.125(7) 0.092(6) -0.048(6) -0.024(5) 0.046(6)
C4 0.115(8) 0.051(5) 0.146(10) -0.011(6) -0.038(7) 0.004(5)
C5 0.147(10) 0.094(7) 0.078(6) 0.010(6) -0.027(6) 0.026(7)
C6 0.065(6) 0.138(9) 0.132(9) -0.082(8) -0.027(6) 0.010(6)
C7 0.096(6) 0.136(7) 0.095(6) -0.005(5) -0.008(5) -0.074(6)
C8 0.112(6) 0.057(4) 0.130(7) -0.037(5) -0.046(5) -0.012(4)
C9 0.086(6) 0.111(7) 0.073(5) -0.036(5) -0.014(4) -0.024(6)
C10 0.095(7) 0.068(5) 0.101(7) -0.010(5) -0.048(6) -0.018(5)
C11 0.057(4) 0.050(4) 0.050(4) -0.011(3) -0.006(3) -0.003(3)
C12 0.097(6) 0.045(4) 0.045(4) -0.004(3) -0.014(4) -0.025(4)
C13 0.123(8) 0.084(6) 0.077(5) -0.008(4) -0.038(5) -0.039(5)
C14 0.160(11) 0.126(9) 0.116(9) -0.010(7) -0.062(8) -0.059(8)
C15 0.175(9) 0.124(7) 0.091(6) -0.030(6) -0.035(6) -0.042(7)
C16 0.166(8) 0.105(6) 0.090(6) -0.031(5) 0.005(6) -0.036(6)
C17 0.151(9) 0.069(5) 0.057(5) -0.023(4) 0.004(5) -0.040(5)
C21 0.054(4) 0.052(4) 0.049(3) -0.006(3) -0.009(3) -0.021(3)
C22 0.073(5) 0.053(4) 0.092(5) -0.008(4) -0.029(4) -0.018(4)
C23 0.119(8) 0.074(6) 0.094(6) 0.012(5) -0.054(6) -0.034(5)
C24 0.119(8) 0.113(8) 0.055(5) 0.001(5) -0.028(5) -0.061(6)
C25 0.099(6) 0.092(6) 0.066(5) -0.036(4) 0.008(5) -0.041(5)
C26 0.071(5) 0.063(4) 0.062(4) -0.025(3) -0.011(3) -0.007(3)
C31 0.053(4) 0.041(3) 0.051(3) -0.005(3) -0.015(3) -0.014(3)
C32 0.057(4) 0.051(4) 0.069(4) -0.017(3) -0.001(3) -0.002(3)
C33 0.055(4) 0.069(5) 0.073(5) -0.009(4) 0.006(3) -0.023(4)
C34 0.068(5) 0.051(4) 0.071(4) -0.005(3) -0.006(4) -0.026(3)
C35 0.088(5) 0.049(4) 0.072(5) -0.023(3) -0.004(4) -0.021(4)
C36 0.060(4) 0.055(4) 0.064(4) -0.020(3) 0.006(3) -0.010(3)
C37 0.096(6) 0.095(6) 0.074(5) -0.022(5) 0.016(5) -0.008(5)
C41 0.078(5) 0.106(6) 0.060(5) -0.021(4) 0.006(4) -0.027(5)
C42 0.126(9) 0.150(10) 0.082(6) -0.003(6) -0.017(6) -0.066(8)
C43 0.144(8) 0.142(8) 0.091(6) 0.001(6) -0.015(6) -0.066(6)
C44 0.110(8) 0.133(9) 0.078(6) 0.006(6) 0.002(6) -0.037(7)
C45 0.093(8) 0.175(12) 0.074(6) -0.003(7) -0.011(5) -0.019(8)
C46 0.090(7) 0.154(10) 0.086(6) -0.038(7) -0.002(5) -0.050(6)
B1 0.032(3) 0.043(3) 0.037(3) -0.011(3) -0.001(3) -0.006(3)
C51 0.037(3) 0.051(3) 0.037(3) -0.014(2) -0.001(2) -0.008(2)
C52 0.052(4) 0.089(5) 0.043(3) -0.023(3) 0.005(3) -0.029(3)
C54 0.058(4) 0.129(7) 0.044(4) -0.029(4) 0.008(3) -0.040(4)
C56 0.043(3) 0.051(3) 0.037(3) -0.011(2) -0.004(2) -0.007(3)
C53 0.079(5) 0.134(7) 0.046(4) -0.042(4) 0.008(4) -0.053(5)
C57 0.110(8) 0.118(8) 0.103(8) -0.028(5) -0.001(5) -0.026(5)
F51 0.167(10) 0.150(10) 0.151(10) -0.084(8) -0.040(8) -0.033(8)
F52 0.118(9) 0.143(9) 0.104(7) -0.057(7) -0.005(6) -0.079(7)
F53 0.183(12) 0.187(11) 0.135(10) -0.058(8) -0.057(8) -0.026(8)
C57A 0.106(8) 0.111(7) 0.094(7) -0.027(5) 0.000(5) -0.027(5)
F51A 0.150(9) 0.165(9) 0.054(5) -0.058(6) 0.014(5) -0.050(7)
F52A 0.197(11) 0.144(9) 0.134(9) -0.086(7) -0.030(8) -0.039(8)
F53A 0.151(9) 0.181(10) 0.141(9) -0.060(8) -0.062(7) -0.042(8)
C55 0.048(4) 0.071(4) 0.037(3) -0.009(3) 0.002(3) -0.019(3)
C58 0.057(6) 0.074(7) 0.048(6) -0.018(6) 0.006(6) -0.019(6)
F54 0.121(6) 0.115(6) 0.081(4) -0.039(4) 0.033(4) -0.082(5)
F55 0.101(5) 0.099(5) 0.070(4) 0.029(3) -0.016(3) -0.047(4)
F56 0.054(4) 0.086(4) 0.170(8) 0.003(5) 0.001(4) -0.016(3)
C58A 0.061(18) 0.067(17) 0.055(17) -0.007(17) 0.026(17) -0.017(17)
F54A 0.110(13) 0.093(12) 0.133(14) -0.014(9) -0.006(10) -0.015(9)
F55A 0.099(12) 0.125(13) 0.092(12) -0.026(9) 0.019(9) -0.038(9)
F56A 0.063(10) 0.091(11) 0.082(10) -0.008(8) -0.012(8) -0.036(8)
C61 0.034(3) 0.041(3) 0.038(3) -0.012(2) -0.006(2) -0.004(2)
C62 0.039(3) 0.035(3) 0.041(3) -0.009(2) -0.004(2) -0.003(2)
C63 0.043(3) 0.045(3) 0.042(3) -0.005(2) -0.008(2) -0.007(3)
C64 0.048(4) 0.039(3) 0.061(4) -0.006(3) -0.017(3) -0.011(3)
C65 0.044(3) 0.038(3) 0.069(4) -0.021(3) -0.015(3) -0.002(3)
C66 0.036(3) 0.053(3) 0.051(3) -0.020(3) 0.001(3) -0.008(3)
C67 0.064(4) 0.058(4) 0.052(4) -0.008(3) 0.005(3) -0.032(3)
F61 0.083(5) 0.112(8) 0.057(4) -0.032(4) 0.017(3) -0.033(5)
F62 0.080(6) 0.061(4) 0.088(7) 0.009(4) 0.008(5) -0.026(4)
F63 0.048(4) 0.087(5) 0.069(5) -0.025(4) 0.011(3) -0.007(3)
F61A 0.081(10) 0.079(11) 0.057(8) -0.028(7) 0.001(7) -0.019(8)
F62A 0.057(9) 0.054(9) 0.057(9) -0.006(7) -0.002(7) -0.024(7)
F63A 0.069(10) 0.071(9) 0.080(11) -0.019(7) 0.020(8) -0.010(7)
C68 0.056(4) 0.048(4) 0.108(6) -0.033(4) -0.008(4) 0.001(3)
F64 0.100(6) 0.051(4) 0.132(8) -0.048(5) -0.006(6) -0.010(4)
F65 0.064(5) 0.072(6) 0.108(8) -0.033(6) -0.014(4) 0.016(4)
F66 0.105(8) 0.082(6) 0.107(6) -0.058(5) 0.002(5) 0.000(5)
F64A 0.089(10) 0.050(7) 0.098(10) -0.026(7) 0.008(8) 0.000(6)
F65A 0.057(8) 0.058(8) 0.078(10) -0.018(7) 0.014(6) -0.007(6)
F66A 0.086(10) 0.092(11) 0.103(10) -0.057(8) -0.008(7) -0.008(7)
C71 0.034(3) 0.033(3) 0.036(3) -0.006(2) -0.001(2) -0.008(2)
C72 0.045(3) 0.040(3) 0.040(3) -0.010(2) 0.003(2) -0.005(2)
C74 0.045(3) 0.051(3) 0.036(3) -0.005(2) -0.010(2) -0.004(3)
C76 0.036(3) 0.038(3) 0.040(3) -0.008(2) 0.004(2) -0.011(2)
C73 0.036(3) 0.046(3) 0.046(3) -0.007(3) -0.002(2) -0.002(2)
C77 0.056(8) 0.085(8) 0.039(7) -0.022(6) -0.017(6) 0.013(7)
F71 0.050(4) 0.105(6) 0.120(6) -0.046(5) -0.024(4) -0.005(4)
F72 0.062(5) 0.144(9) 0.080(5) -0.034(6) 0.003(4) 0.025(6)
F73 0.071(5) 0.069(5) 0.140(8) 0.002(5) -0.017(5) 0.022(4)
C77A 0.042(12) 0.118(15) 0.039(11) -0.029(11) 0.000(10) 0.003(12)
F71A 0.041(6) 0.070(8) 0.095(9) -0.005(6) 0.015(6) -0.007(6)
F72A 0.069(7) 0.080(8) 0.128(10) -0.033(7) -0.008(7) 0.026(6)
F73A 0.086(8) 0.136(11) 0.085(8) -0.032(8) -0.015(6) 0.027(8)
C75 0.047(3) 0.040(3) 0.036(3) -0.009(2) -0.002(2) -0.013(2)
C78 0.062(4) 0.062(4) 0.045(4) -0.016(3) -0.001(3) -0.007(3)
F74 0.084(5) 0.116(7) 0.043(4) -0.032(4) -0.016(3) 0.016(4)
F75 0.065(5) 0.128(7) 0.068(5) -0.041(4) 0.020(4) -0.020(5)
F76 0.132(8) 0.067(4) 0.080(5) -0.034(4) 0.015(5) 0.005(5)
F74A 0.098(11) 0.088(9) 0.069(9) -0.009(7) 0.029(8) 0.007(8)
F75A 0.067(9) 0.077(9) 0.061(8) -0.033(7) 0.001(7) 0.017(7)
F76A 0.101(10) 0.113(11) 0.086(10) -0.060(9) -0.016(7) -0.003(8)
C81 0.037(3) 0.041(3) 0.032(3) -0.003(2) 0.000(2) -0.012(2)
C82 0.043(3) 0.048(3) 0.045(3) -0.009(3) -0.006(3) -0.011(3)
C84 0.052(4) 0.051(4) 0.050(3) -0.005(3) -0.004(3) 0.006(3)
C85 0.043(3) 0.048(3) 0.048(3) -0.010(3) -0.008(3) -0.002(3)
C86 0.044(3) 0.040(3) 0.045(3) -0.007(2) -0.001(3) -0.008(2)
C83 0.059(4) 0.037(3) 0.047(3) -0.006(2) -0.001(3) -0.006(3)
C88 0.078(12) 0.047(12) 0.091(13) -0.021(11) -0.016(12) -0.011(11)
F81 0.144(10) 0.081(7) 0.108(8) -0.051(6) -0.044(7) -0.013(7)
F82 0.095(8) 0.063(6) 0.144(10) -0.044(6) -0.030(7) 0.020(5)
F83 0.137(10) 0.089(8) 0.139(10) -0.029(7) 0.013(8) -0.049(7)
C88A 0.090(12) 0.047(11) 0.097(12) -0.017(11) -0.010(12) -0.001(11)
F81A 0.159(10) 0.099(7) 0.139(9) -0.073(7) 0.018(8) -0.026(7)
F82A 0.141(9) 0.049(5) 0.123(8) -0.003(5) -0.045(7) -0.005(5)
F83A 0.107(7) 0.047(5) 0.152(9) -0.030(5) -0.040(6) -0.017(4)
C87 0.057(4) 0.062(4) 0.061(4) -0.008(3) -0.016(3) 0.001(3)
F84 0.063(7) 0.078(6) 0.083(8) -0.017(5) -0.028(6) 0.012(4)
F85 0.062(6) 0.064(7) 0.107(7) -0.014(5) -0.018(5) -0.022(5)
F86 0.079(6) 0.091(8) 0.078(7) -0.028(6) -0.021(5) -0.015(6)
F84A 0.069(9) 0.065(7) 0.071(9) 0.001(6) -0.030(7) -0.006(6)
F85A 0.062(7) 0.084(10) 0.086(8) -0.022(7) 0.001(6) -0.019(7)
F86A 0.063(7) 0.063(8) 0.068(8) -0.020(7) -0.024(6) -0.013(6)

loop_
_atom_type_symbol
_atom_type_description
_atom_type_scat_dispersion_real
_atom_type_scat_dispersion_imag
_atom_type_scat_source
C C 0.0033 0.0016 'International Tables Vol C Tables 4.2.6.8 and 6.1.1.4'
H H 0.0000 0.0000 'International Tables Vol C Tables 4.2.6.8 and 6.1.1.4'
B B 0.0013 0.0007 'International Tables Vol C Tables 4.2.6.8 and 6.1.1.4'
N N 0.0061 0.0033 'International Tables Vol C Tables 4.2.6.8 and 6.1.1.4'
O O 0.0106 0.0060 'International Tables Vol C Tables 4.2.6.8 and 6.1.1.4'
F F 0.0171 0.0103 'International Tables Vol C Tables 4.2.6.8 and 6.1.1.4'
Zr Zr -2.9673 0.5597 'International Tables Vol C Tables 4.2.6.8 and 6.1.1.4'

loop_
_geom_angle_atom_site_label_1
_geom_angle_atom_site_label_2
_geom_angle_atom_site_label_3
_geom_angle
O2 Zr1 O1 96.41(18)
O2 Zr1 C4 107.8(3)
O1 Zr1 C4 132.5(3)
O2 Zr1 C7 89.7(3)
O1 Zr1 C7 127.6(3)
C4 Zr1 C7 93.5(4)
O2 Zr1 C9 133.6(3)
O1 Zr1 C9 89.5(3)
C4 Zr1 C9 101.1(4)
C7 Zr1 C9 52.6(3)
O2 Zr1 C6 82.2(3)
O1 Zr1 C6 96.8(3)
C4 Zr1 C6 125.9(4)
C7 Zr1 C6 32.5(3)
C9 Zr1 C6 51.4(3)
O2 Zr1 C8 121.8(3)
O1 Zr1 C8 120.9(3)
C4 Zr1 C8 79.7(3)
C7 Zr1 C8 32.5(3)
C9 Zr1 C8 31.4(3)
C6 Zr1 C8 52.8(3)
O2 Zr1 C10 106.9(3)
O1 Zr1 C10 76.3(2)
C4 Zr1 C10 130.2(4)
C7 Zr1 C10 52.3(3)
C9 Zr1 C10 30.7(3)
C6 Zr1 C10 30.7(3)
C8 Zr1 C10 51.8(3)
O2 Zr1 C5 83.0(3)
O1 Zr1 C5 119.3(4)
C4 Zr1 C5 31.6(3)
C7 Zr1 C5 113.2(4)
C9 Zr1 C5 132.7(4)
C6 Zr1 C5 142.2(5)
C8 Zr1 C5 109.4(4)
C10 Zr1 C5 161.2(4)
O2 Zr1 C1 90.8(3)
O1 Zr1 C1 88.6(3)
C4 Zr1 C1 51.9(3)
C7 Zr1 C1 143.5(4)
C9 Zr1 C1 135.4(4)
C6 Zr1 C1 171.6(4)
C8 Zr1 C1 129.1(3)
C10 Zr1 C1 157.7(4)
C5 Zr1 C1 31.1(3)
O2 Zr1 C3 135.3(3)
O1 Zr1 C3 105.3(4)
C4 Zr1 C3 31.9(3)
C7 Zr1 C3 106.1(5)
C9 Zr1 C3 85.8(3)
C6 Zr1 C3 131.6(4)
C8 Zr1 C3 79.0(4)
C10 Zr1 C3 115.9(3)
C5 Zr1 C3 52.3(3)
C1 Zr1 C3 52.1(4)
O2 Zr1 C2 121.0(4)
O1 Zr1 C2 79.7(3)
C4 Zr1 C2 52.9(4)
C7 Zr1 C2 138.5(5)
C9 Zr1 C2 105.4(4)
C6 Zr1 C2 156.7(4)
C8 Zr1 C2 109.2(4)
C10 Zr1 C2 128.2(4)
C5 Zr1 C2 51.9(4)
C1 Zr1 C2 30.9(3)
C3 Zr1 C2 32.5(3)
C11 N1 C31 123.8(5)
C11 N1 C21 118.2(5)
C31 N1 C21 117.8(5)
C11 O1 Zr1 151.8(4)
C37 O2 Zr1 160.7(5)
C5 C1 C2 110.3(11)
C5 C1 Zr1 74.1(6)
C2 C1 Zr1 75.4(6)
C5 C1 H1 124.8
C2 C1 H1 124.8
Zr1 C1 H1 117.5
C1 C2 C3 106.5(10)
C1 C2 Zr1 73.7(6)
C3 C2 Zr1 73.2(6)
C1 C2 H2 126.7
C3 C2 H2 126.7
Zr1 C2 H2 118.4
C4 C3 C2 106.6(9)
C4 C3 Zr1 72.7(5)
C2 C3 Zr1 74.3(6)
C4 C3 H3 126.7
C2 C3 H3 126.7
Zr1 C3 H3 118.3
C5 C4 C3 108.4(10)
C5 C4 Zr1 75.0(5)
C3 C4 Zr1 75.4(5)
C5 C4 H4 125.8
C3 C4 H4 125.8
Zr1 C4 H4 115.8
C1 C5 C4 108.2(10)
C1 C5 Zr1 74.9(5)
C4 C5 Zr1 73.4(5)
C1 C5 H5 125.9
C4 C5 H5 125.9
Zr1 C5 H5 117.8
C10 C6 C7 108.1(9)
C10 C6 Zr1 74.9(5)
C7 C6 Zr1 73.3(5)
C10 C6 H6 126.0
C7 C6 H6 126.0
Zr1 C6 H6 117.8
C8 C7 C6 105.7(8)
C8 C7 Zr1 74.4(5)
C6 C7 Zr1 74.2(5)
C8 C7 H7 127.2
C6 C7 H7 127.2
Zr1 C7 H7 116.6
C9 C8 C7 106.9(8)
C9 C8 Zr1 74.0(5)
C7 C8 Zr1 73.2(5)
C9 C8 H8 126.6
C7 C8 H8 126.6
Zr1 C8 H8 118.4
C10 C9 C8 109.6(9)
C10 C9 Zr1 75.2(5)
C8 C9 Zr1 74.7(5)
C10 C9 H9 125.2
C8 C9 H9 125.2
Zr1 C9 H9 116.8
C9 C10 C6 109.7(9)
C9 C10 Zr1 74.1(5)
C6 C10 Zr1 74.4(5)
C9 C10 H10 125.2
C6 C10 H10 125.2
Zr1 C10 H10 118.1
O1 C11 N1 120.0(6)
O1 C11 C12 119.2(5)
N1 C11 C12 120.8(6)
C13 C12 C17 120.1(7)
C13 C12 C11 122.6(7)
C17 C12 C11 117.3(7)
C14 C13 C12 119.8(10)
C14 C13 H13 120.1
C12 C13 H13 120.1
C15 C14 C13 119.3(12)
C15 C14 H14 120.4
C13 C14 H14 120.4
C14 C15 C16 123.2(11)
C14 C15 H15 118.4
C16 C15 H15 118.4
C15 C16 C17 117.4(11)
C15 C16 H16 121.3
C17 C16 H16 121.3
C16 C17 C12 120.1(10)
C16 C17 H17 119.9
C12 C17 H17 119.9
C22 C21 C26 121.5(6)
C22 C21 N1 117.2(6)
C26 C21 N1 121.2(6)
C21 C22 C23 118.9(8)
C21 C22 H22 120.5
C23 C22 H22 120.5
C24 C23 C22 120.6(8)
C24 C23 H23 119.7
C22 C23 H23 119.7
C23 C24 C25 121.0(8)
C23 C24 H24 119.5
C25 C24 H24 119.5
C24 C25 C26 119.7(8)
C24 C25 H25 120.1
C26 C25 H25 120.1
C21 C26 C25 118.2(7)
C21 C26 H26 120.9
C25 C26 H26 120.9
C36 C31 C32 120.8(6)
C36 C31 N1 120.7(6)
C32 C31 N1 118.5(5)
C33 C32 C31 119.4(6)
C33 C32 H32 120.3
C31 C32 H32 120.3
C32 C33 C34 120.3(7)
C32 C33 H33 119.9
C34 C33 H33 119.9
C35 C34 C33 120.7(6)
C35 C34 H34 119.6
C33 C34 H34 119.6
C34 C35 C36 120.1(6)
C34 C35 H35 119.9
C36 C35 H35 119.9
C31 C36 C35 118.6(6)
C31 C36 H36 120.7
C35 C36 H36 120.7
O2 C37 C41 109.3(7)
O2 C37 H37A 109.8
C41 C37 H37A 109.8
O2 C37 H37B 109.8
C41 C37 H37B 109.8
H37A C37 H37B 108.3
C46 C41 C42 119.2(9)
C46 C41 C37 120.9(9)
C42 C41 C37 119.9(8)
C41 C42 C43 119.8(10)
C41 C42 H42 120.1
C43 C42 H42 120.1
C44 C43 C42 121.2(11)
C44 C43 H43 119.4
C42 C43 H43 119.4
C43 C44 C45 119.7(11)
C43 C44 H44 120.1
C45 C44 H44 120.1
C44 C45 C46 120.8(10)
C44 C45 H45 119.6
C46 C45 H45 119.6
C41 C46 C45 119.0(9)
C41 C46 H46 120.5
C45 C46 H46 120.5
C71 B1 C61 104.1(4)
C71 B1 C51 113.7(4)
C61 B1 C51 112.0(4)
C71 B1 C81 112.9(4)
C61 B1 C81 112.0(4)
C51 B1 C81 102.4(4)
C52 C51 C56 115.1(5)
C52 C51 B1 121.6(5)
C56 C51 B1 122.9(5)
C53 C52 C51 122.5(6)
C53 C52 H52 118.7
C51 C52 H52 118.7
C53 C54 C55 117.8(6)
C53 C54 H54 121.1
C55 C54 H54 121.1
C55 C56 C51 122.8(5)
C55 C56 H56 118.6
C51 C56 H56 118.6
C54 C53 C52 121.3(6)
C54 C53 C57 116.2(8)
C52 C53 C57 122.6(8)
C54 C53 C57A 124.4(8)
C52 C53 C57A 114.4(8)
C57 C53 C57A 8.3(9)
F52 C57 F51 109.2(13)
F52 C57 F53 108.6(13)
F51 C57 F53 109.6(13)
F52 C57 C53 111.6(12)
F51 C57 C53 109.8(12)
F53 C57 C53 107.9(13)
F51A C57A F52A 107.5(14)
F51A C57A F53A 103.4(14)
F52A C57A F53A 112.9(16)
F51A C57A C53 111.2(12)
F52A C57A C53 113.5(12)
F53A C57A C53 107.8(11)
C54 C55 C56 120.5(6)
C54 C55 C58A 120.7(10)
C56 C55 C58A 118.7(10)
C54 C55 C58 118.8(6)
C56 C55 C58 120.7(6)
C58A C55 C58 3.8(10)
F56 C58 F54 106.0(8)
F56 C58 F55 103.2(8)
F54 C58 F55 105.1(8)
F56 C58 C55 112.9(7)
F54 C58 C55 114.8(7)
F55 C58 C55 113.7(7)
F56A C58A F54A 110(2)
F56A C58A F55A 102.8(19)
F54A C58A F55A 108(2)
F56A C58A C55 112.3(16)
F54A C58A C55 111.4(18)
F55A C58A C55 111.7(17)
C66 C61 C62 115.0(5)
C66 C61 B1 122.5(5)
C62 C61 B1 122.0(4)
C63 C62 C61 122.5(5)
C63 C62 H62 118.7
C61 C62 H62 118.7
C62 C63 C64 120.7(5)
C62 C63 C67 119.1(5)
C64 C63 C67 120.2(5)
C65 C64 C63 117.6(5)
C65 C64 H64 121.2
C63 C64 H64 121.2
C66 C65 C64 121.1(5)
C66 C65 C68 118.4(6)
C64 C65 C68 120.5(5)
C65 C66 C61 122.9(5)
C65 C66 H66 118.5
C61 C66 H66 118.5
F63A C67 F62 119.8(14)
F63A C67 F63 25.2(15)
F62 C67 F63 107.5(7)
F63A C67 F61 80.0(14)
F62 C67 F61 106.6(7)
F63 C67 F61 104.8(7)
F63A C67 F62A 106.3(16)
F62 C67 F62A 21.0(12)
F63 C67 F62A 89.0(13)
F61 C67 F62A 122.4(13)
F63A C67 F61A 108.1(13)
F62 C67 F61A 86.0(11)
F63 C67 F61A 131.8(13)
F61 C67 F61A 29.1(10)
F62A C67 F61A 106.0(13)
F63A C67 C63 118.5(13)
F62 C67 C63 112.8(7)
F63 C67 C63 111.1(6)
F61 C67 C63 113.5(6)
F62A C67 C63 112.4(13)
F61A C67 C63 104.9(13)
F64 C68 F66A 80.3(12)
F64 C68 F65 108.9(8)
F66A C68 F65 120.5(13)
F64 C68 F65A 119.5(13)
F66A C68 F65A 101.3(14)
F65 C68 F65A 22.2(10)
F64 C68 F64A 27.6(11)
F66A C68 F64A 107.0(12)
F65 C68 F64A 89.1(12)
F65A C68 F64A 106.5(13)
F64 C68 F66 104.5(8)
F66A C68 F66 25.3(11)
F65 C68 F66 104.8(8)
F65A C68 F66 83.0(11)
F64A C68 F66 129.6(12)
F64 C68 C65 116.5(7)
F66A C68 C65 116.2(12)
F65 C68 C65 111.0(8)
F65A C68 C65 116.2(12)
F64A C68 C65 108.9(11)
F66 C68 C65 110.3(7)
C72 C71 C76 115.6(5)
C72 C71 B1 121.5(5)
C76 C71 B1 122.3(5)
C71 C72 C73 122.9(5)
C71 C72 H72 118.6
C73 C72 H72 118.6
C75 C74 C73 117.3(5)
C75 C74 H74 121.3
C73 C74 H74 121.3
C75 C76 C71 122.2(5)
C75 C76 H76 118.9
C71 C76 H76 118.9
C72 C73 C74 120.7(5)
C72 C73 C77 123.5(7)
C74 C73 C77 115.8(7)
C72 C73 C77A 113.9(8)
C74 C73 C77A 125.4(9)
C77 C73 C77A 10.5(10)
F71 C77 F73 104.8(9)
F71 C77 F72 105.8(10)
F73 C77 F72 104.9(10)
F71 C77 C73 115.8(9)
F73 C77 C73 112.0(9)
F72 C77 C73 112.6(10)
F72A C77A F73A 105.1(16)
F72A C77A F71A 105.4(14)
F73A C77A F71A 109.2(17)
F72A C77A C73 115.4(13)
F73A C77A C73 109.5(13)
F71A C77A C73 111.8(15)
C74 C75 C76 121.2(5)
C74 C75 C78 120.4(5)
C76 C75 C78 118.4(5)
F76 C78 F74A 128.7(11)
F76 C78 F74 109.2(7)
F74A C78 F74 77.9(13)
F76 C78 F75A 32.2(9)
F74A C78 F75A 102.2(12)
F74 C78 F75A 126.7(11)
F76 C78 F76A 76.3(12)
F74A C78 F76A 111.1(14)
F74 C78 F76A 36.8(11)
F75A C78 F76A 103.2(12)
F76 C78 F75 105.5(7)
F74A C78 F75 30.2(11)
F74 C78 F75 104.3(6)
F75A C78 F75 74.8(10)
F76A C78 F75 130.0(13)
F76 C78 C75 111.2(6)
F74A C78 C75 111.1(11)
F74 C78 C75 114.0(6)
F75A C78 C75 115.1(10)
F76A C78 C75 113.3(10)
F75 C78 C75 112.1(6)
C86 C81 C82 115.1(5)
C86 C81 B1 120.7(5)
C82 C81 B1 123.6(5)
C83 C82 C81 122.8(5)
C83 C82 H82 118.6
C81 C82 H82 118.6
C85 C84 C83 119.2(5)
C85 C84 H84 120.4
C83 C84 H84 120.4
C84 C85 C86 119.5(5)
C84 C85 C87 121.2(5)
C86 C85 C87 119.3(5)
C85 C86 C81 123.2(5)
C85 C86 H86 118.4
C81 C86 H86 118.4
C82 C83 C84 120.3(5)
C82 C83 C88 120.2(7)
C84 C83 C88 119.4(7)
C82 C83 C88A 118.9(7)
C84 C83 C88A 120.7(7)
C88 C83 C88A 5.2(10)
F81 C88 F83 106.0(12)
F81 C88 F82 105.9(12)
F83 C88 F82 106.8(12)
F81 C88 C83 114.5(12)
F83 C88 C83 110.0(12)
F82 C88 C83 113.1(11)
F81A C88A F83A 106.4(13)
F81A C88A F82A 106.3(13)
F83A C88A F82A 104.3(12)
F81A C88A C83 111.7(11)
F83A C88A C83 115.2(11)
F82A C88A C83 112.4(11)
F85A C87 F85 22.1(11)
F85A C87 F84 90.1(12)
F85 C87 F84 106.3(9)
F85A C87 F84A 108.4(13)
F85 C87 F84A 121.2(14)
F84 C87 F84A 20.2(12)
F85A C87 F86A 107.1(12)
F85 C87 F86A 85.9(11)
F84 C87 F86A 119.5(13)
F84A C87 F86A 104.5(12)
F85A C87 F86 125.6(13)
F85 C87 F86 105.5(9)
F84 C87 F86 107.0(9)
F84A C87 F86 88.9(13)
F86A C87 F86 20.5(10)
F85A C87 C85 109.5(12)
F85 C87 C85 114.5(9)
F84 C87 C85 113.0(10)
F84A C87 C85 112.7(12)
F86A C87 C85 114.2(11)
F86 C87 C85 109.9(10)

loop_
_geom_bond_atom_site_label_1
_geom_bond_atom_site_label_2
_geom_bond_distance
Zr1 O2 1.908(5)
Zr1 O1 2.135(4)
Zr1 C4 2.484(8)
Zr1 C7 2.485(8)
Zr1 C9 2.491(8)
Zr1 C6 2.497(9)
Zr1 C8 2.500(8)
Zr1 C10 2.504(8)
Zr1 C5 2.504(8)
Zr1 C1 2.514(9)
Zr1 C3 2.519(9)
Zr1 C2 2.533(10)
N1 C11 1.319(7)
N1 C31 1.453(7)
N1 C21 1.454(7)
O1 C11 1.257(7)
O2 C37 1.418(8)
C1 C5 1.344(14)
C1 C2 1.345(14)
C1 H1 0.9400
C2 C3 1.414(15)
C2 H2 0.9400
C3 C4 1.374(14)
C3 H3 0.9400
C4 C5 1.358(13)
C4 H4 0.9400
C5 H5 0.9400
C6 C10 1.323(12)
C6 C7 1.395(13)
C6 H6 0.9400
C7 C8 1.394(13)
C7 H7 0.9400
C8 C9 1.349(12)
C8 H8 0.9400
C9 C10 1.323(12)
C9 H9 0.9400
C10 H10 0.9400
C11 C12 1.488(9)
C12 C13 1.390(11)
C12 C17 1.397(11)
C13 C14 1.380(12)
C13 H13 0.9400
C14 C15 1.361(16)
C14 H14 0.9400
C15 C16 1.388(15)
C15 H15 0.9400
C16 C17 1.395(12)
C16 H16 0.9400
C17 H17 0.9400
C21 C22 1.360(9)
C21 C26 1.373(9)
C22 C23 1.385(11)
C22 H22 0.9400
C23 C24 1.328(13)
C23 H23 0.9400
C24 C25 1.375(12)
C24 H24 0.9400
C25 C26 1.387(10)
C25 H25 0.9400
C26 H26 0.9400
C31 C36 1.376(8)
C31 C32 1.382(9)
C32 C33 1.361(9)
C32 H32 0.9400
C33 C34 1.369(9)
C33 H33 0.9400
C34 C35 1.360(9)
C34 H34 0.9400
C35 C36 1.388(9)
C35 H35 0.9400
C36 H36 0.9400
C37 C41 1.509(11)
C37 H37A 0.9800
C37 H37B 0.9800
C41 C46 1.357(11)
C41 C42 1.359(12)
C42 C43 1.397(13)
C42 H42 0.9400
C43 C44 1.327(14)
C43 H43 0.9400
C44 C45 1.327(14)
C44 H44 0.9400
C45 C46 1.421(14)
C45 H45 0.9400
C46 H46 0.9400
B1 C71 1.633(8)
B1 C61 1.635(8)
B1 C51 1.641(8)
B1 C81 1.643(8)
C51 C52 1.386(8)
C51 C56 1.393(8)
C52 C53 1.385(8)
C52 H52 0.9400
C54 C53 1.374(9)
C54 C55 1.377(9)
C54 H54 0.9400
C56 C55 1.390(7)
C56 H56 0.9400
C53 C57 1.530(17)
C53 C57A 1.544(16)
C57 F52 1.323(14)
C57 F51 1.339(14)
C57 F53 1.345(14)
C57A F51A 1.322(13)
C57A F52A 1.333(13)
C57A F53A 1.354(14)
C55 C58A 1.475(18)
C55 C58 1.498(10)
C58 F56 1.316(9)
C58 F54 1.317(9)
C58 F55 1.318(9)
C58A F56A 1.295(15)
C58A F54A 1.298(15)
C58A F55A 1.300(15)
C61 C66 1.390(7)
C61 C62 1.403(7)
C62 C63 1.381(7)
C62 H62 0.9400
C63 C64 1.389(8)
C63 C67 1.494(8)
C64 C65 1.380(8)
C64 H64 0.9400
C65 C66 1.374(8)
C65 C68 1.495(8)
C66 H66 0.9400
C67 F63A 1.318(14)
C67 F62 1.332(8)
C67 F63 1.336(9)
C67 F61 1.342(9)
C67 F62A 1.346(14)
C67 F61A 1.347(13)
C68 F64 1.314(9)
C68 F66A 1.322(13)
C68 F65 1.338(10)
C68 F65A 1.346(13)
C68 F64A 1.366(13)
C68 F66 1.369(10)
C71 C72 1.389(7)
C71 C76 1.397(7)
C72 C73 1.390(8)
C72 H72 0.9400
C74 C75 1.388(8)
C74 C73 1.392(8)
C74 H74 0.9400
C76 C75 1.391(7)
C76 H76 0.9400
C73 C77 1.486(12)
C73 C77A 1.493(16)
C77 F71 1.317(12)
C77 F73 1.318(11)
C77 F72 1.322(11)
C77A F72A 1.314(14)
C77A F73A 1.322(14)
C77A F71A 1.324(14)
C75 C78 1.494(8)
C78 F76 1.307(8)
C78 F74A 1.310(13)
C78 F74 1.316(8)
C78 F75A 1.330(12)
C78 F76A 1.333(13)
C78 F75 1.349(8)
C81 C86 1.395(7)
C81 C82 1.399(7)
C82 C83 1.379(8)
C82 H82 0.9400
C84 C85 1.380(8)
C84 C83 1.383(9)
C84 H84 0.9400
C85 C86 1.392(8)
C85 C87 1.483(9)
C86 H86 0.9400
C83 C88 1.496(14)
C83 C88A 1.499(13)
C88 F81 1.309(13)
C88 F83 1.321(13)
C88 F82 1.322(13)
C88A F81A 1.315(13)
C88A F83A 1.316(13)
C88A F82A 1.334(12)
C87 F85A 1.335(12)
C87 F85 1.335(10)
C87 F84 1.338(10)
C87 F84A 1.341(12)
C87 F86A 1.344(12)
C87 F86 1.347(11)

loop_
_geom_torsion_atom_site_label_1
_geom_torsion_atom_site_label_2
_geom_torsion_atom_site_label_3
_geom_torsion_atom_site_label_4
_geom_torsion
O2 Zr1 O1 C11 -71.2(9)
C4 Zr1 O1 C11 50.2(11)
C7 Zr1 O1 C11 -165.7(9)
C9 Zr1 O1 C11 154.9(9)
C6 Zr1 O1 C11 -154.1(9)
C8 Zr1 O1 C11 155.6(9)
C10 Zr1 O1 C11 -177.0(10)
C5 Zr1 O1 C11 14.4(10)
C1 Zr1 O1 C11 19.5(10)
C3 Zr1 O1 C11 69.4(10)
C2 Zr1 O1 C11 49.2(10)
O1 Zr1 O2 C37 -138.5(15)
C4 Zr1 O2 C37 82.9(16)
C7 Zr1 O2 C37 -10.7(15)
C9 Zr1 O2 C37 -43.0(16)
C6 Zr1 O2 C37 -42.4(15)
C8 Zr1 O2 C37 -5.8(16)
C10 Zr1 O2 C37 -60.9(15)
C5 Zr1 O2 C37 102.7(16)
C1 Zr1 O2 C37 132.8(15)
C3 Zr1 O2 C37 102.1(16)
C2 Zr1 O2 C37 139.7(15)
O2 Zr1 C1 C5 -75.0(8)
O1 Zr1 C1 C5 -171.4(8)
C4 Zr1 C1 C5 37.2(7)
C7 Zr1 C1 C5 15.5(12)
C9 Zr1 C1 C5 100.7(9)
C6 Zr1 C1 C5 -41(3)
C8 Zr1 C1 C5 58.7(10)
C10 Zr1 C1 C5 141.8(9)
C3 Zr1 C1 C5 77.9(8)
C2 Zr1 C1 C5 116.6(11)
O2 Zr1 C1 C2 168.4(8)
O1 Zr1 C1 C2 72.0(8)
C4 Zr1 C1 C2 -79.4(8)
C7 Zr1 C1 C2 -101.1(10)
C9 Zr1 C1 C2 -15.9(10)
C6 Zr1 C1 C2 -158(2)
C8 Zr1 C1 C2 -57.9(10)
C10 Zr1 C1 C2 25.2(13)
C5 Zr1 C1 C2 -116.6(11)
C3 Zr1 C1 C2 -38.6(7)
C5 C1 C2 C3 -0.1(12)
Zr1 C1 C2 C3 66.4(7)
C5 C1 C2 Zr1 -66.5(8)
O2 Zr1 C2 C1 -13.5(9)
O1 Zr1 C2 C1 -104.8(8)
C4 Zr1 C2 C1 76.0(7)
C7 Zr1 C2 C1 118.4(9)
C9 Zr1 C2 C1 168.5(7)
C6 Zr1 C2 C1 172.0(9)
C8 Zr1 C2 C1 135.9(8)
C10 Zr1 C2 C1 -168.1(6)
C5 Zr1 C2 C1 35.9(6)
C3 Zr1 C2 C1 113.4(10)
O2 Zr1 C2 C3 -127.0(7)
O1 Zr1 C2 C3 141.7(8)
C4 Zr1 C2 C3 -37.4(6)
C7 Zr1 C2 C3 4.9(10)
C9 Zr1 C2 C3 55.1(8)
C6 Zr1 C2 C3 58.5(12)
C8 Zr1 C2 C3 22.4(8)
C10 Zr1 C2 C3 78.4(7)
C5 Zr1 C2 C3 -77.6(7)
C1 Zr1 C2 C3 -113.4(10)
C1 C2 C3 C4 -0.7(12)
Zr1 C2 C3 C4 66.0(7)
C1 C2 C3 Zr1 -66.8(7)
O2 Zr1 C3 C4 -36.4(10)
O1 Zr1 C3 C4 -152.6(7)
C7 Zr1 C3 C4 69.9(7)
C9 Zr1 C3 C4 119.0(8)
C6 Zr1 C3 C4 93.3(8)
C8 Zr1 C3 C4 88.1(8)
C10 Zr1 C3 C4 125.4(7)
C5 Zr1 C3 C4 -37.2(6)
C1 Zr1 C3 C4 -76.8(7)
C2 Zr1 C3 C4 -113.5(9)
O2 Zr1 C3 C2 77.0(9)
O1 Zr1 C3 C2 -39.2(8)
C4 Zr1 C3 C2 113.5(9)
C7 Zr1 C3 C2 -176.6(7)
C9 Zr1 C3 C2 -127.5(8)
C6 Zr1 C3 C2 -153.2(7)
C8 Zr1 C3 C2 -158.5(8)
C10 Zr1 C3 C2 -121.1(7)
C5 Zr1 C3 C2 76.3(7)
C1 Zr1 C3 C2 36.7(6)
C2 C3 C4 C5 1.3(11)
Zr1 C3 C4 C5 68.4(7)
C2 C3 C4 Zr1 -67.2(7)
O2 Zr1 C4 C5 40.0(8)
O1 Zr1 C4 C5 -77.0(9)
C7 Zr1 C4 C5 130.8(8)
C9 Zr1 C4 C5 -176.7(8)
C6 Zr1 C4 C5 133.3(7)
C8 Zr1 C4 C5 160.3(9)
C10 Zr1 C4 C5 172.2(7)
C1 Zr1 C4 C5 -36.5(7)
C3 Zr1 C4 C5 -114.0(11)
C2 Zr1 C4 C5 -75.8(8)
O2 Zr1 C4 C3 154.0(7)
O1 Zr1 C4 C3 37.0(9)
C7 Zr1 C4 C3 -115.3(8)
C9 Zr1 C4 C3 -62.8(8)
C6 Zr1 C4 C3 -112.8(7)
C8 Zr1 C4 C3 -85.8(8)
C10 Zr1 C4 C3 -73.9(8)
C5 Zr1 C4 C3 114.0(11)
C1 Zr1 C4 C3 77.4(7)
C2 Zr1 C4 C3 38.2(6)
C2 C1 C5 C4 0.9(12)
Zr1 C1 C5 C4 -66.4(7)
C2 C1 C5 Zr1 67.3(8)
C3 C4 C5 C1 -1.3(12)
Zr1 C4 C5 C1 67.4(7)
C3 C4 C5 Zr1 -68.7(7)
O2 Zr1 C5 C1 103.4(8)
O1 Zr1 C5 C1 9.9(9)
C4 Zr1 C5 C1 -114.7(11)
C7 Zr1 C5 C1 -170.0(8)
C9 Zr1 C5 C1 -110.4(8)
C6 Zr1 C5 C1 170.9(7)
C8 Zr1 C5 C1 -135.3(8)
C10 Zr1 C5 C1 -133.5(12)
C3 Zr1 C5 C1 -77.2(8)
C2 Zr1 C5 C1 -35.7(7)
O2 Zr1 C5 C4 -141.9(8)
O1 Zr1 C5 C4 124.6(8)
C7 Zr1 C5 C4 -55.3(9)
C9 Zr1 C5 C4 4.3(10)
C6 Zr1 C5 C4 -74.4(9)
C8 Zr1 C5 C4 -20.6(9)
C10 Zr1 C5 C4 -18.8(16)
C1 Zr1 C5 C4 114.7(11)
C3 Zr1 C5 C4 37.5(7)
C2 Zr1 C5 C4 79.0(8)
O2 Zr1 C6 C10 -143.6(7)
O1 Zr1 C6 C10 -48.1(6)
C4 Zr1 C6 C10 110.0(8)
C7 Zr1 C6 C10 114.6(9)
C9 Zr1 C6 C10 35.9(5)
C8 Zr1 C6 C10 75.9(6)
C5 Zr1 C6 C10 148.5(7)
C1 Zr1 C6 C10 -178(2)
C3 Zr1 C6 C10 69.4(9)
C2 Zr1 C6 C10 31.6(14)
O2 Zr1 C6 C7 101.7(7)
O1 Zr1 C6 C7 -162.7(7)
C4 Zr1 C6 C7 -4.6(9)
C9 Zr1 C6 C7 -78.8(6)
C8 Zr1 C6 C7 -38.7(6)
C10 Zr1 C6 C7 -114.6(9)
C5 Zr1 C6 C7 33.9(9)
C1 Zr1 C6 C7 68(2)
C3 Zr1 C6 C7 -45.2(10)
C2 Zr1 C6 C7 -83.0(13)
C10 C6 C7 C8 0.8(10)
Zr1 C6 C7 C8 68.3(6)
C10 C6 C7 Zr1 -67.4(6)
O2 Zr1 C7 C8 172.3(6)
O1 Zr1 C7 C8 -89.9(7)
C4 Zr1 C7 C8 64.5(7)
C9 Zr1 C7 C8 -36.9(5)
C6 Zr1 C7 C8 -111.8(8)
C10 Zr1 C7 C8 -75.9(6)
C5 Zr1 C7 C8 90.1(6)
C1 Zr1 C7 C8 81.4(8)
C3 Zr1 C7 C8 34.7(7)
C2 Zr1 C7 C8 31.9(9)
O2 Zr1 C7 C6 -75.9(7)
O1 Zr1 C7 C6 21.9(9)
C4 Zr1 C7 C6 176.2(7)
C9 Zr1 C7 C6 74.9(6)
C8 Zr1 C7 C6 111.8(8)
C10 Zr1 C7 C6 35.9(5)
C5 Zr1 C7 C6 -158.2(6)
C1 Zr1 C7 C6 -166.8(7)
C3 Zr1 C7 C6 146.5(7)
C2 Zr1 C7 C6 143.7(7)
C6 C7 C8 C9 -1.4(10)
Zr1 C7 C8 C9 66.8(6)
C6 C7 C8 Zr1 -68.2(6)
O2 Zr1 C8 C9 -122.8(6)
O1 Zr1 C8 C9 -1.2(7)
C4 Zr1 C8 C9 132.6(7)
C7 Zr1 C8 C9 -113.7(8)
C6 Zr1 C8 C9 -74.9(6)
C10 Zr1 C8 C9 -35.9(6)
C5 Zr1 C8 C9 143.4(6)
C1 Zr1 C8 C9 115.5(7)
C3 Zr1 C8 C9 100.1(7)
C2 Zr1 C8 C9 88.1(7)
O2 Zr1 C8 C7 -9.1(7)
O1 Zr1 C8 C7 112.5(7)
C4 Zr1 C8 C7 -113.7(7)
C9 Zr1 C8 C7 113.7(8)
C6 Zr1 C8 C7 38.8(6)
C10 Zr1 C8 C7 77.9(6)
C5 Zr1 C8 C7 -102.9(7)
C1 Zr1 C8 C7 -130.8(7)
C3 Zr1 C8 C7 -146.1(7)
C2 Zr1 C8 C7 -158.2(6)
C7 C8 C9 C10 1.4(10)
Zr1 C8 C9 C10 67.7(6)
C7 C8 C9 Zr1 -66.3(6)
O2 Zr1 C9 C10 -35.1(8)
O1 Zr1 C9 C10 63.3(6)
C4 Zr1 C9 C10 -163.3(6)
C7 Zr1 C9 C10 -77.4(7)
C6 Zr1 C9 C10 -35.8(6)
C8 Zr1 C9 C10 -115.7(9)
C5 Zr1 C9 C10 -165.6(6)
C1 Zr1 C9 C10 150.8(6)
C3 Zr1 C9 C10 168.7(7)
C2 Zr1 C9 C10 142.4(6)
O2 Zr1 C9 C8 80.5(7)
O1 Zr1 C9 C8 179.0(6)
C4 Zr1 C9 C8 -47.6(7)
C7 Zr1 C9 C8 38.2(6)
C6 Zr1 C9 C8 79.8(7)
C10 Zr1 C9 C8 115.7(9)
C5 Zr1 C9 C8 -49.9(8)
C1 Zr1 C9 C8 -93.5(7)
C3 Zr1 C9 C8 -75.7(7)
C2 Zr1 C9 C8 -101.9(7)
C8 C9 C10 C6 -0.9(10)
Zr1 C9 C10 C6 66.5(6)
C8 C9 C10 Zr1 -67.4(6)
C7 C6 C10 C9 0.0(10)
Zr1 C6 C10 C9 -66.3(6)
C7 C6 C10 Zr1 66.3(7)
O2 Zr1 C10 C9 154.2(6)
O1 Zr1 C10 C9 -113.2(6)
C4 Zr1 C10 C9 21.7(8)
C7 Zr1 C10 C9 78.2(6)
C6 Zr1 C10 C9 116.3(9)
C8 Zr1 C10 C9 36.7(6)
C5 Zr1 C10 C9 34.5(15)
C1 Zr1 C10 C9 -64.6(10)
C3 Zr1 C10 C9 -12.6(8)
C2 Zr1 C10 C9 -48.4(8)
O2 Zr1 C10 C6 37.9(7)
O1 Zr1 C10 C6 130.5(7)
C4 Zr1 C10 C6 -94.6(8)
C7 Zr1 C10 C6 -38.1(6)
C9 Zr1 C10 C6 -116.3(9)
C8 Zr1 C10 C6 -79.6(7)
C5 Zr1 C10 C6 -81.8(14)
C1 Zr1 C10 C6 179.1(8)
C3 Zr1 C10 C6 -128.9(7)
C2 Zr1 C10 C6 -164.7(7)
Zr1 O1 C11 N1 -153.9(6)
Zr1 O1 C11 C12 27.6(13)
C31 N1 C11 O1 -174.6(6)
C21 N1 C11 O1 -0.3(9)
C31 N1 C11 C12 3.9(9)
C21 N1 C11 C12 178.2(6)
O1 C11 C12 C13 -129.8(7)
N1 C11 C12 C13 51.7(9)
O1 C11 C12 C17 48.6(9)
N1 C11 C12 C17 -129.9(7)
C17 C12 C13 C14 -1.8(12)
C11 C12 C13 C14 176.6(8)
C12 C13 C14 C15 1.8(15)
C13 C14 C15 C16 1.2(19)
C14 C15 C16 C17 -4.0(18)
C15 C16 C17 C12 3.8(14)
C13 C12 C17 C16 -1.1(12)
C11 C12 C17 C16 -179.6(7)
C11 N1 C21 C22 -108.5(7)
C31 N1 C21 C22 66.2(8)
C11 N1 C21 C26 74.0(8)
C31 N1 C21 C26 -111.4(7)
C26 C21 C22 C23 -1.0(11)
N1 C21 C22 C23 -178.6(6)
C21 C22 C23 C24 0.4(13)
C22 C23 C24 C25 -0.2(14)
C23 C24 C25 C26 0.7(13)
C22 C21 C26 C25 1.5(10)
N1 C21 C26 C25 179.0(6)
C24 C25 C26 C21 -1.3(11)
C11 N1 C31 C36 61.2(8)
C21 N1 C31 C36 -113.1(7)
C11 N1 C31 C32 -120.5(7)
C21 N1 C31 C32 65.2(7)
C36 C31 C32 C33 -2.7(10)
N1 C31 C32 C33 179.0(6)
C31 C32 C33 C34 1.5(11)
C32 C33 C34 C35 0.8(11)
C33 C34 C35 C36 -2.0(11)
C32 C31 C36 C35 1.5(10)
N1 C31 C36 C35 179.8(6)
C34 C35 C36 C31 0.8(10)
Zr1 O2 C37 C41 -76.3(17)
O2 C37 C41 C46 -83.9(10)
O2 C37 C41 C42 94.0(10)
C46 C41 C42 C43 3.9(16)
C37 C41 C42 C43 -174.1(10)
C41 C42 C43 C44 0.6(19)
C42 C43 C44 C45 -5.4(19)
C43 C44 C45 C46 5.5(18)
C42 C41 C46 C45 -3.7(15)
C37 C41 C46 C45 174.2(9)
C44 C45 C46 C41 -1.0(16)
C71 B1 C51 C52 152.6(5)
C61 B1 C51 C52 35.0(7)
C81 B1 C51 C52 -85.2(6)
C71 B1 C51 C56 -35.2(7)
C61 B1 C51 C56 -152.8(5)
C81 B1 C51 C56 87.0(6)
C56 C51 C52 C53 2.3(10)
B1 C51 C52 C53 175.1(7)
C52 C51 C56 C55 -1.1(9)
B1 C51 C56 C55 -173.8(5)
C55 C54 C53 C52 0.9(13)
C55 C54 C53 C57 179.3(9)
C55 C54 C53 C57A -179.3(10)
C51 C52 C53 C54 -2.3(13)
C51 C52 C53 C57 179.5(10)
C51 C52 C53 C57A 177.9(9)
C54 C53 C57 F52 -175.8(12)
C52 C53 C57 F52 2.5(18)
C57A C53 C57 F52 12(6)
C54 C53 C57 F51 63.0(16)
C52 C53 C57 F51 -118.7(14)
C57A C53 C57 F51 -109(7)
C54 C53 C57 F53 -56.5(15)
C52 C53 C57 F53 121.8(13)
C57A C53 C57 F53 132(7)
C54 C53 C57A F51A -0.8(19)
C52 C53 C57A F51A 179.0(13)
C57 C53 C57A F51A 8(6)
C54 C53 C57A F52A 120.6(15)
C52 C53 C57A F52A -59.6(16)
C57 C53 C57A F52A 130(7)
C54 C53 C57A F53A -113.5(14)
C52 C53 C57A F53A 66.3(15)
C57 C53 C57A F53A -105(7)
C53 C54 C55 C56 0.2(11)
C53 C54 C55 C58A 177.6(12)
C53 C54 C55 C58 -178.6(8)
C51 C56 C55 C54 -0.1(10)
C51 C56 C55 C58A -177.5(11)
C51 C56 C55 C58 178.7(6)
C54 C55 C58 F56 -75.2(11)
C56 C55 C58 F56 105.9(9)
C58A C55 C58 F56 46(16)
C54 C55 C58 F54 163.2(9)
C56 C55 C58 F54 -15.7(12)
C58A C55 C58 F54 -76(16)
C54 C55 C58 F55 42.0(11)
C56 C55 C58 F55 -136.8(8)
C58A C55 C58 F55 163(17)
C54 C55 C58A F56A -126.0(18)
C56 C55 C58A F56A 51(2)
C58 C55 C58A F56A 173(18)
C54 C55 C58A F54A 110(2)
C56 C55 C58A F54A -72(2)
C58 C55 C58A F54A 50(16)
C54 C55 C58A F55A -11(2)
C56 C55 C58A F55A 166.4(19)
C58 C55 C58A F55A -72(16)
C71 B1 C61 C66 -92.4(6)
C51 B1 C61 C66 30.9(7)
C81 B1 C61 C66 145.3(5)
C71 B1 C61 C62 79.6(6)
C51 B1 C61 C62 -157.2(5)
C81 B1 C61 C62 -42.7(7)
C66 C61 C62 C63 -1.0(8)
B1 C61 C62 C63 -173.5(5)
C61 C62 C63 C64 -1.2(8)
C61 C62 C63 C67 177.0(5)
C62 C63 C64 C65 1.9(8)
C67 C63 C64 C65 -176.4(5)
C63 C64 C65 C66 -0.3(9)
C63 C64 C65 C68 179.7(5)
C64 C65 C66 C61 -2.1(9)
C68 C65 C66 C61 177.9(6)
C62 C61 C66 C65 2.7(8)
B1 C61 C66 C65 175.2(5)
C62 C63 C67 F63A 29(2)
C64 C63 C67 F63A -153(2)
C62 C63 C67 F62 176.1(10)
C64 C63 C67 F62 -5.6(12)
C62 C63 C67 F63 55.3(10)
C64 C63 C67 F63 -126.4(9)
C62 C63 C67 F61 -62.5(12)
C64 C63 C67 F61 115.8(11)
C62 C63 C67 F62A 153.4(16)
C64 C63 C67 F62A -28.4(17)
C62 C63 C67 F61A -92.0(16)
C64 C63 C67 F61A 86.3(17)
C66 C65 C68 F64 -173.2(13)
C64 C65 C68 F64 6.8(14)
C66 C65 C68 F66A -81(2)
C64 C65 C68 F66A 99(2)
C66 C65 C68 F65 61.4(13)
C64 C65 C68 F65 -118.6(12)
C66 C65 C68 F65A 37.7(18)
C64 C65 C68 F65A -142.2(16)
C66 C65 C68 F64A 157.9(18)
C64 C65 C68 F64A -22.0(19)
C66 C65 C68 F66 -54.4(13)
C64 C65 C68 F66 125.7(12)
C61 B1 C71 C72 85.9(5)
C51 B1 C71 C72 -36.3(7)
C81 B1 C71 C72 -152.5(5)
C61 B1 C71 C76 -84.9(6)
C51 B1 C71 C76 153.0(5)
C81 B1 C71 C76 36.8(7)
C76 C71 C72 C73 -1.4(8)
B1 C71 C72 C73 -172.7(5)
C72 C71 C76 C75 1.5(7)
B1 C71 C76 C75 172.7(5)
C71 C72 C73 C74 0.0(8)
C71 C72 C73 C77 -176.9(7)
C71 C72 C73 C77A 178.2(9)
C75 C74 C73 C72 1.3(8)
C75 C74 C73 C77 178.5(7)
C75 C74 C73 C77A -176.6(10)
C72 C73 C77 F71 142.0(10)
C74 C73 C77 F71 -35.1(13)
C77A C73 C77 F71 167(6)
C72 C73 C77 F73 -97.9(11)
C74 C73 C77 F73 84.9(12)
C77A C73 C77 F73 -73(6)
C72 C73 C77 F72 20.0(14)
C74 C73 C77 F72 -157.1(10)
C77A C73 C77 F72 45(6)
C72 C73 C77A F72A -54.1(18)
C74 C73 C77A F72A 124.0(14)
C77 C73 C77A F72A 149(7)
C72 C73 C77A F73A -172.4(14)
C74 C73 C77A F73A 6(2)
C77 C73 C77A F73A 31(5)
C72 C73 C77A F71A 66.4(18)
C74 C73 C77A F71A -115.6(15)
C77 C73 C77A F71A -91(6)
C73 C74 C75 C76 -1.2(8)
C73 C74 C75 C78 177.7(5)
C71 C76 C75 C74 -0.2(8)
C71 C76 C75 C78 -179.1(5)
C74 C75 C78 F76 113.7(10)
C76 C75 C78 F76 -67.3(11)
C74 C75 C78 F74A -96.0(17)
C76 C75 C78 F74A 83.0(17)
C74 C75 C78 F74 -10.3(10)
C76 C75 C78 F74 168.7(8)
C74 C75 C78 F75A 148.5(15)
C76 C75 C78 F75A -32.5(16)
C74 C75 C78 F76A 30.0(19)
C76 C75 C78 F76A -151.0(18)
C74 C75 C78 F75 -128.5(9)
C76 C75 C78 F75 50.4(10)
C71 B1 C81 C86 -154.8(5)
C61 B1 C81 C86 -37.8(6)
C51 B1 C81 C86 82.5(6)
C71 B1 C81 C82 35.1(7)
C61 B1 C81 C82 152.2(5)
C51 B1 C81 C82 -87.6(6)
C86 C81 C82 C83 -0.4(8)
B1 C81 C82 C83 170.2(5)
C83 C84 C85 C86 0.7(9)
C83 C84 C85 C87 -179.6(5)
C84 C85 C86 C81 -2.0(9)
C87 C85 C86 C81 178.2(5)
C82 C81 C86 C85 1.8(8)
B1 C81 C86 C85 -169.1(5)
C81 C82 C83 C84 -0.9(9)
C81 C82 C83 C88 176.1(8)
C81 C82 C83 C88A -178.1(8)
C85 C84 C83 C82 0.7(9)
C85 C84 C83 C88 -176.3(8)
C85 C84 C83 C88A 177.8(8)
C82 C83 C88 F81 -46.6(17)
C84 C83 C88 F81 130.4(13)
C88A C83 C88 F81 -123(11)
C82 C83 C88 F83 72.6(15)
C84 C83 C88 F83 -110.4(13)
C88A C83 C88 F83 -4(10)
C82 C83 C88 F82 -168.1(12)
C84 C83 C88 F82 8.9(17)
C88A C83 C88 F82 115(11)
C82 C83 C88A F81A -94.5(16)
C84 C83 C88A F81A 88.3(15)
C88 C83 C88A F81A 12(10)
C82 C83 C88A F83A 26.9(17)
C84 C83 C88A F83A -150.3(12)
C88 C83 C88A F83A 133(11)
C82 C83 C88A F82A 146.1(12)
C84 C83 C88A F82A -31.1(16)
C88 C83 C88A F82A -108(11)
C84 C85 C87 F85A -97(2)
C86 C85 C87 F85A 83(2)
C84 C85 C87 F85 -119.8(16)
C86 C85 C87 F85 59.9(16)
C84 C85 C87 F84 2.2(16)
C86 C85 C87 F84 -178.1(15)
C84 C85 C87 F84A 24(2)
C86 C85 C87 F84A -156(2)
C84 C85 C87 F86A 143.3(18)
C86 C85 C87 F86A -36.9(18)
C84 C85 C87 F86 121.6(16)
C86 C85 C87 F86 -58.6(16)
